data_8101236
loop_
_publ_author_name
'Blachnik, Roger'
'Wiest, Thomas'
'Eickmeier, Henning'
'D\"ulmer, Ansgar'

_publ_section_title
;
Crystal structure of di-[<i>S</i>-(2-aminoethyl)thiouronium] tribromocuprate 
dibromide, [C~3~H~11~N~3~S]~2~[CuBr~3~][Br]~2~
;
_journal_issue 2
_journal_name_full 'Zeitschrift f\"ur Kristallographie - New Crystal Structures'
_journal_page_first 245
_journal_page_last 246
_journal_volume 215
_journal_year 2000
_chemical_formula_structural '[C3H11N3S]2[CuBr3][Br]2'
_chemical_formula_sum 'C6 H22 Br5 Cu N6 S2'
_chemical_formula_weight 705.51
_chemical_name_common
;
Di-[S-(2-aminoethyl)thiouronium]tribromocuprate dibromide
;
_space_group_IT_number 62
_symmetry_cell_setting orthorhombic
_symmetry_space_group_name_Hall '-P 2ac 2n'
_symmetry_space_group_name_H-M 'P n m a'
_cell_angle_alpha 90.00
_cell_angle_beta 90.00
_cell_angle_gamma 90.00
_cell_formula_units_Z 4
_cell_length_a 8.5897(17)
_cell_length_b 20.792(4)
_cell_length_c 11.280(2)
_cell_measurement_temperature 293(2)
_cell_volume 2014.6(7)
_diffrn_ambient_temperature 293(2)
_exptl_crystal_density_diffrn 2.326
_cod_database_code 8101236

loop_
_symmetry_equiv_pos_as_xyz
'x, y, z'
'-x+1/2, -y, z+1/2'
'-x, y+1/2, -z'
'x+1/2, -y+1/2, -z+1/2'
'-x, -y, -z'
'x-1/2, y, -z-1/2'
'x, -y-1/2, z'
'-x-1/2, y-1/2, z-1/2'

loop_
_atom_site_label
_atom_site_type_symbol
_atom_site_fract_x
_atom_site_fract_y
_atom_site_fract_z
_atom_site_U_iso_or_equiv
_atom_site_adp_type
_atom_site_occupancy
_atom_site_symmetry_multiplicity
_atom_site_calc_flag
_atom_site_refinement_flags
_atom_site_disorder_assembly
_atom_site_disorder_group
Cu1 Cu 0.64487(16) 0.2500 0.07274(10) 0.0686(4) Uani 1 4 d S . .
Br1 Br 0.15199(5) 0.43546(2) 0.37711(4) 0.03727(18) Uani 1 8 d . . .
Br2 Br 0.37275(7) 0.2500 -0.05739(6) 0.03427(19) Uani 1 4 d S . .
Br3 Br 0.83209(7) 0.2500 -0.07192(6) 0.03294(19) Uani 1 4 d S . .
Br4 Br 0.54857(7) 0.2500 0.26208(5) 0.03288(19) Uani 1 4 d S . .
N1 N 0.8021(5) 0.3660(2) 0.3600(4) 0.0315(8) Uani 1 8 d . . .
H11 H 0.751(6) 0.371(3) 0.288(5) 0.043(14) Uiso 1 8 d . . .
H12 H 0.917(7) 0.376(3) 0.344(5) 0.049(15) Uiso 1 8 d . . .
H13 H 0.801(7) 0.329(4) 0.376(6) 0.06(2) Uiso 1 8 d . . .
C1 C 0.7349(5) 0.4064(2) 0.4548(4) 0.0294(9) Uani 1 8 d . . .
H1A H 0.799(6) 0.396(2) 0.522(5) 0.034(13) Uiso 1 8 d . . .
H1B H 0.731(6) 0.448(3) 0.435(5) 0.040(14) Uiso 1 8 d . . .
C2 C 0.5696(5) 0.3865(2) 0.4825(4) 0.0294(9) Uani 1 8 d . . .
H2A H 0.508(6) 0.399(2) 0.421(4) 0.029(12) Uiso 1 8 d . . .
H2B H 0.566(5) 0.342(3) 0.494(4) 0.029(12) Uiso 1 8 d . . .
S1 S 0.48779(14) 0.43107(6) 0.60457(10) 0.0339(3) Uani 1 8 d . . .
C3 C 0.5771(5) 0.3989(2) 0.7294(4) 0.0302(9) Uani 1 8 d . . .
N2 N 0.6609(6) 0.3467(2) 0.7284(4) 0.0457(12) Uani 1 8 d . . .
H111 H 0.677(7) 0.329(3) 0.674(6) 0.050(19) Uiso 1 8 d . . .
H112 H 0.696(6) 0.332(3) 0.802(6) 0.053(16) Uiso 1 8 d . . .
N3 N 0.5538(6) 0.4299(3) 0.8287(4) 0.0429(10) Uani 1 8 d . . .
H121 H 0.585(8) 0.412(3) 0.890(6) 0.06(2) Uiso 1 8 d . . .
H122 H 0.501(6) 0.464(3) 0.824(5) 0.042(15) Uiso 1 8 d . . .

loop_
_atom_site_aniso_label
_atom_site_aniso_U_11
_atom_site_aniso_U_22
_atom_site_aniso_U_33
_atom_site_aniso_U_23
_atom_site_aniso_U_13
_atom_site_aniso_U_12
Cu1 0.0943(9) 0.0593(7) 0.0520(7) 0.000 0.0348(6) 0.000
Br1 0.0350(3) 0.0425(3) 0.0343(3) -0.00683(19) 0.00140(17) 0.00147(18)
Br2 0.0382(4) 0.0338(4) 0.0308(3) 0.000 -0.0063(2) 0.000
Br3 0.0317(3) 0.0368(4) 0.0303(3) 0.000 -0.0030(2) 0.000
Br4 0.0359(3) 0.0352(4) 0.0276(3) 0.000 -0.0031(2) 0.000
N1 0.033(2) 0.034(2) 0.027(2) 0.0003(17) 0.0005(16) 0.0013(17)
C1 0.032(2) 0.027(2) 0.029(2) -0.0031(18) 0.0010(18) 0.0001(18)
C2 0.032(2) 0.033(3) 0.023(2) -0.0014(17) -0.0022(17) -0.0006(18)
S1 0.0373(6) 0.0371(6) 0.0274(5) 0.0018(4) 0.0001(4) 0.0118(5)
C3 0.029(2) 0.033(2) 0.028(2) 0.0021(18) 0.0026(16) 0.0036(18)
N2 0.063(3) 0.046(3) 0.028(2) 0.005(2) 0.000(2) 0.023(2)
N3 0.050(3) 0.053(3) 0.026(2) -0.0053(19) -0.0010(18) 0.013(2)

loop_
_geom_bond_atom_site_label_1
_geom_bond_atom_site_label_2
_geom_bond_distance
_geom_bond_site_symmetry_2
_geom_bond_publ_flag
Cu1 Br4 2.2904(13) . ?
Cu1 Br3 2.2910(12) . ?
Cu1 Br2 2.7601(17) . ?
N1 C1 1.478(6) . ?
N1 H11 0.93(6) . ?
N1 H12 1.02(6) . ?
N1 H13 0.80(8) . ?
C1 C2 1.512(6) . ?
C1 H1A 0.96(5) . ?
C1 H1B 0.90(6) . ?
C2 S1 1.803(4) . ?
C2 H2A 0.91(5) . ?
C2 H2B 0.93(5) . ?
S1 C3 1.738(4) . ?
C3 N2 1.302(6) . ?
C3 N3 1.308(6) . ?
N2 H111 0.73(7) . ?
N2 H112 0.93(6) . ?
N3 H121 0.83(7) . ?
N3 H122 0.85(6) . ?
